data_2208758
loop_
_publ_author_name
'Li, Ning'
'Huang, Peng-Mian'
'Xiong, Xiao-Li'

_publ_section_title
;
 9-(<i>p</i>-Tolylsulfonyl)-9<i>H</i>-carbazole
;
_journal_coeditor_code WW2011
_journal_issue 4
_journal_name_full 'Acta Crystallographica Section E'
_journal_page_first o1539
_journal_page_last o1540
_journal_paper_doi 10.1107/S1600536806009834
_journal_volume 62
_journal_year 2006
_chemical_formula_iupac 'C19 H15 N O2 S'
_chemical_formula_moiety 'C19 H15 N O2 S'
_chemical_formula_sum 'C19 H15 N O2 S'
_chemical_formula_weight 321.38
_chemical_melting_point .393E-305
_chemical_name_systematic
;
9-(Tolyl-4-sulfonyl)-9H-carbazole
;
_space_group_IT_number 2
_symmetry_cell_setting triclinic
_symmetry_space_group_name_Hall '-P 1'
_symmetry_space_group_name_H-M 'P -1'
_atom_sites_solution_hydrogens geom
_atom_sites_solution_primary direct
_atom_sites_solution_secondary difmap
_cell_angle_alpha 77.896(3)
_cell_angle_beta 72.353(3)
_cell_angle_gamma 84.459(3)
_cell_formula_units_Z 4
_cell_length_a 10.0889(18)
_cell_length_b 10.8104(19)
_cell_length_c 15.884(3)
_cell_measurement_reflns_used 2826
_cell_measurement_temperature 294(2)
_cell_measurement_theta_max 26.28
_cell_measurement_theta_min 2.57
_cell_volume 1613.2(5)
_computing_cell_refinement SMART
_computing_data_collection 'SMART (Bruker, 1997)'
_computing_data_reduction 'SAINT (Bruker, 1997)'
_computing_molecular_graphics 'SHELXTL (Bruker, 1997)'
_computing_publication_material SHELXTL
_computing_structure_refinement 'SHELXL97 (Sheldrick, 1997)'
_computing_structure_solution 'SHELXS97 (Sheldrick, 1997)'
_diffrn_ambient_temperature 294(2)
_diffrn_measured_fraction_theta_full 0.993
_diffrn_measured_fraction_theta_max 0.993
_diffrn_measurement_device_type 'Bruker SMART CCD area-detector'
_diffrn_measurement_method '\f and \w'
_diffrn_radiation_monochromator graphite
_diffrn_radiation_source 'fine-focus sealed tube'
_diffrn_radiation_type MoK\a
_diffrn_radiation_wavelength 0.71073
_diffrn_reflns_av_R_equivalents 0.0225
_diffrn_reflns_av_sigmaI/netI 0.0436
_diffrn_reflns_limit_h_max 9
_diffrn_reflns_limit_h_min -11
_diffrn_reflns_limit_k_max 12
_diffrn_reflns_limit_k_min -10
_diffrn_reflns_limit_l_max 18
_diffrn_reflns_limit_l_min -18
_diffrn_reflns_number 8234
_diffrn_reflns_theta_full 25.01
_diffrn_reflns_theta_max 25.01
_diffrn_reflns_theta_min 1.37
_diffrn_standards_decay_% 0
_diffrn_standards_interval_count 0
_diffrn_standards_interval_time 0
_diffrn_standards_number 0
_exptl_absorpt_coefficient_mu 0.209
_exptl_absorpt_correction_T_max 0.9713
_exptl_absorpt_correction_T_min 0.9398
_exptl_absorpt_correction_type multi-scan
_exptl_absorpt_process_details '(SADABS; Bruker, 1997)'
_exptl_crystal_colour colourless
_exptl_crystal_density_diffrn 1.323
_exptl_crystal_density_method 'not measured'
_exptl_crystal_description rod
_exptl_crystal_F_000 672
_exptl_crystal_size_max 0.30
_exptl_crystal_size_mid 0.26
_exptl_crystal_size_min 0.14
_refine_diff_density_max 0.212
_refine_diff_density_min -0.292
_refine_ls_extinction_coef 0.0131(14)
_refine_ls_extinction_expression Fc^*^=kFc[1+0.001xFc^2^\l^3^/sin(2\q)]^-1/4^
_refine_ls_extinction_method SHELXL97
_refine_ls_goodness_of_fit_ref 1.051
_refine_ls_hydrogen_treatment constr
_refine_ls_matrix_type full
_refine_ls_number_parameters 418
_refine_ls_number_reflns 5640
_refine_ls_number_restraints 6
_refine_ls_restrained_S_all 1.060
_refine_ls_R_factor_all 0.0753
_refine_ls_R_factor_gt 0.0432
_refine_ls_shift/su_max 0.002
_refine_ls_shift/su_mean 0.000
_refine_ls_structure_factor_coef Fsqd
_refine_ls_weighting_details 'calc w=1/[\s^2^(Fo^2^)+(0.06P)^2^+0.1686P] where P=(Fo^2^+2Fc^2^)/3'
_refine_ls_weighting_scheme calc
_refine_ls_wR_factor_gt 0.1057
_refine_ls_wR_factor_ref 0.1251
_reflns_number_gt 3776
_reflns_number_total 5640
_reflns_threshold_expression I>2\s(I)
_cod_data_source_file ww2011.cif
_cod_data_source_block I
_cod_depositor_comments
;
The following automatic conversions were performed:
'_symmetry_cell_setting' value 'Triclinic' changed to 'triclinic'
according to '/home/saulius/struct/CIF-dictionaries/cif_core.dic'
dictionary named 'cif_core.dic' version 2.4.1 from 2010-06-29.

Automatic conversion script
Id: cif_fix_enum 1527 2010-12-29 10:47:43Z saulius 

The following automatic conversions were performed:

'_symmetry_cell_setting' value 'Triclinic' changed to 'triclinic'
according to /home/saulius/struct/CIF-dictionaries/cif_core.dic
dictionary named 'cif_core.dic' version 2.4.1 from 2010-06-29.

Automatic conversion script
Id: cif_fix_values 1715 2011-07-08 13:25:40Z adriana 
;
_cod_original_cell_volume 1613.1(5)
_cod_database_code 2208758
_cod_database_fobs_code 2208758

loop_
_symmetry_equiv_pos_as_xyz
'x, y, z'
'-x, -y, -z'

loop_
_atom_site_type_symbol
_atom_site_label
_atom_site_fract_x
_atom_site_fract_y
_atom_site_fract_z
_atom_site_U_iso_or_equiv
_atom_site_adp_type
_atom_site_calc_flag
_atom_site_refinement_flags
_atom_site_occupancy
S S1 0.40767(6) 0.20500(6) 0.10161(4) 0.0511(2) Uani d . 1
S S2 0.77776(8) 0.42973(7) 0.41574(4) 0.0661(2) Uani d . 1
O O1 0.41336(19) 0.33737(15) 0.09462(11) 0.0636(5) Uani d . 1
O O2 0.50129(17) 0.14237(17) 0.03524(10) 0.0653(5) Uani d . 1
O O3 0.6312(2) 0.4362(2) 0.43287(12) 0.0876(6) Uani d . 1
O O4 0.8396(2) 0.4692(2) 0.47468(12) 0.0919(7) Uani d . 1
N N1 0.43643(19) 0.13765(18) 0.19921(12) 0.0475(5) Uani d . 1
N N2 0.8424(2) 0.52053(18) 0.31513(13) 0.0559(5) Uani d . 1
C C1 0.3944(2) 0.1911(2) 0.27900(15) 0.0469(6) Uani d . 1
C C2 0.3499(3) 0.3133(2) 0.29099(16) 0.0570(6) Uani d . 1
H H2 0.3391 0.3759 0.2433 0.068 Uiso calc R 1
C C3 0.3220(3) 0.3386(3) 0.37665(18) 0.0635(7) Uani d . 1
H H3 0.2921 0.4199 0.3865 0.076 Uiso calc R 1
C C4 0.3375(3) 0.2459(3) 0.44817(17) 0.0686(8) Uani d . 1
H H4 0.3189 0.2659 0.5049 0.082 Uiso calc R 1
C C5 0.3801(3) 0.1249(3) 0.43603(16) 0.0630(7) Uani d . 1
H H5 0.3899 0.0628 0.4843 0.076 Uiso calc R 1
C C6 0.4087(2) 0.0958(2) 0.35075(15) 0.0496(6) Uani d . 1
C C7 0.4539(2) -0.0198(2) 0.31677(16) 0.0504(6) Uani d . 1
C C8 0.4833(3) -0.1420(3) 0.35884(19) 0.0693(8) Uani d . 1
H H8 0.4718 -0.1608 0.4205 0.083 Uiso calc R 1
C C9 0.5293(3) -0.2333(3) 0.3075(2) 0.0798(9) Uani d . 1
H H9 0.5501 -0.3148 0.3344 0.096 Uiso calc R 1
C C10 0.5451(3) -0.2057(3) 0.2161(2) 0.0741(8) Uani d . 1
H H10 0.5768 -0.2693 0.1827 0.089 Uiso calc R 1
C C11 0.5151(3) -0.0865(3) 0.17298(18) 0.0600(7) Uani d . 1
H H11 0.5249 -0.0691 0.1116 0.072 Uiso calc R 1
C C12 0.4699(2) 0.0065(2) 0.22460(16) 0.0475(6) Uani d . 1
C C13 0.2366(2) 0.1695(2) 0.11264(14) 0.0458(6) Uani d . 1
C C14 0.1276(3) 0.2516(2) 0.14427(15) 0.0543(6) Uani d . 1
H H14 0.1445 0.3246 0.1610 0.065 Uiso calc R 1
C C15 -0.0057(3) 0.2248(3) 0.15078(17) 0.0641(7) Uani d . 1
H H15 -0.0784 0.2808 0.1715 0.077 Uiso calc R 1
C C16 -0.0342(3) 0.1164(3) 0.12732(18) 0.0677(8) Uani d . 1
C C17 0.0764(3) 0.0346(3) 0.0973(2) 0.0736(8) Uani d . 1
H H17 0.0588 -0.0393 0.0820 0.088 Uiso calc R 1
C C18 0.2113(3) 0.0591(2) 0.08933(17) 0.0632(7) Uani d . 1
H H18 0.2840 0.0029 0.0688 0.076 Uiso calc R 1
C C19 -0.1824(3) 0.0881(4) 0.1346(2) 0.1081(12) Uani d . 1
H H19A -0.2465 0.1300 0.1790 0.162 Uiso calc R 1
H H19B -0.1946 -0.0016 0.1519 0.162 Uiso calc R 1
H H19C -0.1996 0.1181 0.0774 0.162 Uiso calc R 1
C C20 0.9792(3) 0.5706(2) 0.28108(19) 0.0576(7) Uani d . 1
C C21 1.0700(3) 0.5920(3) 0.3272(2) 0.0756(8) Uani d . 1
H H21 1.0473 0.5717 0.3896 0.091 Uiso calc R 1
C C22 1.1959(4) 0.6451(3) 0.2753(3) 0.0927(11) Uani d . 1
H H22 1.2588 0.6604 0.3040 0.111 Uiso calc R 1
C C23 1.2308(4) 0.6757(3) 0.1828(3) 0.0994(11) Uani d . 1
H H23 1.3163 0.7109 0.1504 0.119 Uiso calc R 1
C C24 1.1406(3) 0.6547(3) 0.1381(2) 0.0842(9) Uani d . 1
H H24 1.1642 0.6756 0.0757 0.101 Uiso calc R 1
C C25 1.0133(3) 0.6018(2) 0.18769(19) 0.0614(7) Uani d . 1
C C26 0.8986(3) 0.5678(2) 0.16100(17) 0.0580(7) Uani d . 1
C C27 0.8766(3) 0.5775(3) 0.07791(19) 0.0756(8) Uani d . 1
H H27 0.9420 0.6147 0.0257 0.091 Uiso calc R 1
C C28 0.7573(4) 0.5316(3) 0.0735(2) 0.0781(9) Uani d . 1
H H28 0.7424 0.5369 0.0179 0.094 Uiso calc R 1
C C29 0.6590(3) 0.4776(3) 0.1511(2) 0.0708(8) Uani d . 1
H H29 0.5795 0.4459 0.1465 0.085 Uiso calc R 1
C C30 0.6759(3) 0.4695(2) 0.23570(18) 0.0622(7) Uani d . 1
H H30 0.6085 0.4349 0.2878 0.075 Uiso calc R 1
C C31 0.7969(3) 0.5152(2) 0.23915(16) 0.0533(6) Uani d . 1
C C32 0.8388(3) 0.2767(2) 0.40154(15) 0.0566(6) Uani d . 1
C C33 0.7581(3) 0.1967(3) 0.38127(17) 0.0701(8) Uani d . 1
H H33 0.6691 0.2226 0.3776 0.084 Uiso calc R 1
C C34 0.8115(4) 0.0786(3) 0.36672(19) 0.0852(10) Uani d . 1
H H34 0.7575 0.0253 0.3528 0.102 Uiso calc R 1
C C35 0.9419(5) 0.0369(3) 0.3721(2) 0.0932(11) Uani d . 1
C C36 1.0200(4) 0.1172(4) 0.3933(2) 0.0969(11) Uani d . 1
H H36 1.1083 0.0900 0.3980 0.116 Uiso calc R 1
C C37 0.9706(3) 0.2369(3) 0.4077(2) 0.0776(8) Uani d . 1
H H37 1.0251 0.2899 0.4214 0.093 Uiso calc R 1
C C38 1.0001(5) -0.0921(3) 0.3547(3) 0.1418(17) Uani d U 1
H H38A 1.0982 -0.0972 0.3482 0.213 Uiso calc R 1
H H38B 0.9850 -0.1055 0.3005 0.213 Uiso calc R 1
H H38C 0.9544 -0.1558 0.4044 0.213 Uiso calc R 1

loop_
_atom_site_aniso_label
_atom_site_aniso_U_11
_atom_site_aniso_U_22
_atom_site_aniso_U_33
_atom_site_aniso_U_12
_atom_site_aniso_U_13
_atom_site_aniso_U_23
S1 0.0519(4) 0.0642(4) 0.0385(3) -0.0093(3) -0.0132(3) -0.0096(3)
S2 0.0697(5) 0.0854(5) 0.0454(4) 0.0137(4) -0.0167(3) -0.0249(4)
O1 0.0828(13) 0.0586(11) 0.0536(10) -0.0194(9) -0.0282(9) 0.0000(8)
O2 0.0553(11) 0.0967(14) 0.0427(10) -0.0048(9) -0.0054(8) -0.0225(9)
O3 0.0639(13) 0.1239(18) 0.0659(13) 0.0221(12) -0.0036(10) -0.0321(12)
O4 0.1201(18) 0.1134(17) 0.0576(12) 0.0096(13) -0.0374(12) -0.0393(12)
N1 0.0522(12) 0.0552(12) 0.0378(11) 0.0011(9) -0.0151(9) -0.0128(9)
N2 0.0666(14) 0.0574(13) 0.0513(12) 0.0071(10) -0.0266(10) -0.0172(10)
C1 0.0429(13) 0.0596(16) 0.0404(13) -0.0024(11) -0.0125(10) -0.0138(11)
C2 0.0616(17) 0.0609(17) 0.0512(15) 0.0025(13) -0.0193(12) -0.0142(12)
C3 0.0656(18) 0.0678(18) 0.0627(17) 0.0081(13) -0.0197(14) -0.0278(15)
C4 0.0727(19) 0.092(2) 0.0459(16) 0.0102(16) -0.0191(13) -0.0270(15)
C5 0.0702(18) 0.0773(19) 0.0425(15) 0.0070(14) -0.0213(13) -0.0105(13)
C6 0.0448(14) 0.0606(15) 0.0447(14) 0.0022(11) -0.0153(11) -0.0111(12)
C7 0.0453(14) 0.0577(16) 0.0523(15) -0.0001(11) -0.0206(11) -0.0108(12)
C8 0.081(2) 0.0649(19) 0.0674(18) 0.0068(15) -0.0347(15) -0.0091(15)
C9 0.088(2) 0.0608(19) 0.100(3) 0.0113(16) -0.0464(19) -0.0154(18)
C10 0.074(2) 0.067(2) 0.094(2) 0.0130(15) -0.0347(17) -0.0336(17)
C11 0.0570(16) 0.0682(18) 0.0644(17) 0.0037(13) -0.0240(13) -0.0272(14)
C12 0.0383(13) 0.0554(15) 0.0532(15) -0.0014(11) -0.0168(11) -0.0148(12)
C13 0.0497(14) 0.0525(14) 0.0368(12) -0.0031(11) -0.0150(10) -0.0077(11)
C14 0.0586(17) 0.0563(15) 0.0467(14) 0.0002(13) -0.0127(12) -0.0119(12)
C15 0.0538(17) 0.078(2) 0.0535(16) 0.0075(14) -0.0104(13) -0.0096(14)
C16 0.0501(17) 0.098(2) 0.0545(16) -0.0111(16) -0.0135(13) -0.0125(15)
C17 0.068(2) 0.082(2) 0.084(2) -0.0144(16) -0.0267(16) -0.0314(17)
C18 0.0583(17) 0.0685(18) 0.0702(18) 0.0011(13) -0.0218(14) -0.0263(14)
C19 0.060(2) 0.172(4) 0.102(3) -0.024(2) -0.0240(18) -0.036(3)
C20 0.0685(18) 0.0412(14) 0.0731(19) 0.0053(12) -0.0335(15) -0.0167(13)
C21 0.094(2) 0.0552(17) 0.099(2) 0.0050(16) -0.057(2) -0.0218(16)
C22 0.095(3) 0.061(2) 0.150(4) -0.0058(18) -0.073(3) -0.023(2)
C23 0.091(3) 0.074(2) 0.138(4) -0.0194(18) -0.046(3) -0.004(2)
C24 0.088(2) 0.071(2) 0.091(2) -0.0188(17) -0.0256(19) -0.0032(17)
C25 0.0706(19) 0.0467(15) 0.0710(19) -0.0010(13) -0.0277(15) -0.0101(13)
C26 0.0733(18) 0.0481(15) 0.0552(16) 0.0035(13) -0.0242(14) -0.0097(12)
C27 0.100(2) 0.073(2) 0.0552(18) -0.0069(17) -0.0293(16) -0.0048(14)
C28 0.109(3) 0.078(2) 0.0612(19) -0.0026(19) -0.0468(19) -0.0121(16)
C29 0.085(2) 0.0659(18) 0.080(2) -0.0002(15) -0.0494(18) -0.0188(16)
C30 0.0643(18) 0.0634(17) 0.0626(17) 0.0032(13) -0.0243(14) -0.0140(13)
C31 0.0655(17) 0.0482(14) 0.0540(16) 0.0101(12) -0.0269(13) -0.0178(12)
C32 0.0537(16) 0.0665(17) 0.0410(14) -0.0012(13) -0.0074(12) -0.0013(12)
C33 0.0689(19) 0.082(2) 0.0523(16) -0.0077(16) -0.0127(14) -0.0023(14)
C34 0.119(3) 0.068(2) 0.0586(19) -0.018(2) -0.0142(19) -0.0022(16)
C35 0.118(3) 0.068(2) 0.064(2) 0.008(2) 0.002(2) 0.0051(16)
C36 0.070(2) 0.090(3) 0.095(3) 0.019(2) 0.0004(19) 0.015(2)
C37 0.0616(19) 0.078(2) 0.079(2) 0.0007(16) -0.0146(15) 0.0059(16)
C38 0.193(4) 0.084(3) 0.105(3) 0.034(3) 0.001(3) -0.006(2)

loop_
_atom_type_symbol
_atom_type_description
_atom_type_scat_dispersion_real
_atom_type_scat_dispersion_imag
_atom_type_scat_source
C C 0.0033 0.0016 'International Tables Vol C Tables 4.2.6.8 and 6.1.1.4'
H H 0.0000 0.0000 'International Tables Vol C Tables 4.2.6.8 and 6.1.1.4'
N N 0.0061 0.0033 'International Tables Vol C Tables 4.2.6.8 and 6.1.1.4'
O O 0.0106 0.0060 'International Tables Vol C Tables 4.2.6.8 and 6.1.1.4'
S S 0.1246 0.1234 'International Tables Vol C Tables 4.2.6.8 and 6.1.1.4'

loop_
_geom_angle_atom_site_label_1
_geom_angle_atom_site_label_2
_geom_angle_atom_site_label_3
_geom_angle
O1 S1 O2 120.35(11)
O1 S1 N1 106.28(9)
O2 S1 N1 106.14(10)
O1 S1 C13 108.45(11)
O2 S1 C13 109.03(10)
N1 S1 C13 105.61(10)
O3 S2 O4 120.56(13)
O3 S2 N2 106.30(12)
O4 S2 N2 105.98(12)
O3 S2 C32 108.74(13)
O4 S2 C32 109.30(13)
N2 S2 C32 104.80(10)
C12 N1 C1 107.79(18)
C12 N1 S1 124.98(15)
C1 N1 S1 125.11(16)
C31 N2 C20 107.1(2)
C31 N2 S2 122.54(17)
C20 N2 S2 125.59(17)
C2 C1 C6 121.6(2)
C2 C1 N1 130.6(2)
C6 C1 N1 107.7(2)
C3 C2 C1 117.5(2)
C3 C2 H2 121.3
C1 C2 H2 121.3
C2 C3 C4 121.6(2)
C2 C3 H3 119.2
C4 C3 H3 119.2
C5 C4 C3 120.6(2)
C5 C4 H4 119.7
C3 C4 H4 119.7
C4 C5 C6 119.4(2)
C4 C5 H5 120.3
C6 C5 H5 120.3
C5 C6 C1 119.3(2)
C5 C6 C7 132.6(2)
C1 C6 C7 108.1(2)
C12 C7 C8 120.0(2)
C12 C7 C6 108.0(2)
C8 C7 C6 132.0(2)
C9 C8 C7 118.6(3)
C9 C8 H8 120.7
C7 C8 H8 120.7
C8 C9 C10 120.7(3)
C8 C9 H9 119.6
C10 C9 H9 119.6
C11 C10 C9 121.9(3)
C11 C10 H10 119.1
C9 C10 H10 119.1
C10 C11 C12 117.5(3)
C10 C11 H11 121.2
C12 C11 H11 121.2
C11 C12 C7 121.3(2)
C11 C12 N1 130.5(2)
C7 C12 N1 108.25(19)
C14 C13 C18 120.3(2)
C14 C13 S1 119.92(18)
C18 C13 S1 119.78(19)
C15 C14 C13 119.7(2)
C15 C14 H14 120.2
C13 C14 H14 120.2
C14 C15 C16 121.5(2)
C14 C15 H15 119.3
C16 C15 H15 119.3
C15 C16 C17 117.8(3)
C15 C16 C19 120.9(3)
C17 C16 C19 121.3(3)
C18 C17 C16 122.2(3)
C18 C17 H17 118.9
C16 C17 H17 118.9
C17 C18 C13 118.5(2)
C17 C18 H18 120.7
C13 C18 H18 120.7
C16 C19 H19A 109.5
C16 C19 H19B 109.5
H19A C19 H19B 109.5
C16 C19 H19C 109.5
H19A C19 H19C 109.5
H19B C19 H19C 109.5
C25 C20 C21 121.4(3)
C25 C20 N2 108.6(2)
C21 C20 N2 129.9(3)
C22 C21 C20 116.8(3)
C22 C21 H21 121.6
C20 C21 H21 121.6
C23 C22 C21 122.2(3)
C23 C22 H22 118.9
C21 C22 H22 118.9
C24 C23 C22 120.5(3)
C24 C23 H23 119.7
C22 C23 H23 119.7
C23 C24 C25 119.0(3)
C23 C24 H24 120.5
C25 C24 H24 120.5
C20 C25 C24 120.0(3)
C20 C25 C26 107.9(2)
C24 C25 C26 132.1(3)
C27 C26 C31 119.5(3)
C27 C26 C25 132.6(3)
C31 C26 C25 107.8(2)
C28 C27 C26 119.3(3)
C28 C27 H27 120.4
C26 C27 H27 120.4
C27 C28 C29 120.6(3)
C27 C28 H28 119.7
C29 C28 H28 119.7
C28 C29 C30 121.7(3)
C28 C29 H29 119.2
C30 C29 H29 119.2
C31 C30 C29 117.1(3)
C31 C30 H30 121.4
C29 C30 H30 121.4
C30 C31 C26 121.8(2)
C30 C31 N2 129.8(2)
C26 C31 N2 108.4(2)
C37 C32 C33 120.1(3)
C37 C32 S2 119.4(2)
C33 C32 S2 120.5(2)
C34 C33 C32 119.1(3)
C34 C33 H33 120.5
C32 C33 H33 120.5
C35 C34 C33 122.0(3)
C35 C34 H34 119.0
C33 C34 H34 119.0
C34 C35 C36 118.1(3)
C34 C35 C38 121.5(4)
C36 C35 C38 120.4(4)
C35 C36 C37 121.7(3)
C35 C36 H36 119.2
C37 C36 H36 119.2
C36 C37 C32 119.1(3)
C36 C37 H37 120.5
C32 C37 H37 120.5
C35 C38 H38A 109.5
C35 C38 H38B 109.5
H38A C38 H38B 109.5
C35 C38 H38C 109.5
H38A C38 H38C 109.5
H38B C38 H38C 109.5

loop_
_geom_bond_atom_site_label_1
_geom_bond_atom_site_label_2
_geom_bond_distance
S1 O1 1.4173(17)
S1 O2 1.4262(17)
S1 N1 1.6662(19)
S1 C13 1.753(2)
S2 O3 1.418(2)
S2 O4 1.4213(19)
S2 N2 1.666(2)
S2 C32 1.744(3)
N1 C12 1.427(3)
N1 C1 1.433(3)
N2 C31 1.428(3)
N2 C20 1.436(3)
C1 C2 1.387(3)
C1 C6 1.400(3)
C2 C3 1.384(3)
C2 H2 0.9300
C3 C4 1.386(4)
C3 H3 0.9300
C4 C5 1.370(4)
C4 H4 0.9300
C5 C6 1.393(3)
C5 H5 0.9300
C6 C7 1.445(3)
C7 C12 1.394(3)
C7 C8 1.397(3)
C8 C9 1.370(4)
C8 H8 0.9300
C9 C10 1.382(4)
C9 H9 0.9300
C10 C11 1.379(4)
C10 H10 0.9300
C11 C12 1.386(3)
C11 H11 0.9300
C13 C14 1.384(3)
C13 C18 1.388(3)
C14 C15 1.371(3)
C14 H14 0.9300
C15 C16 1.381(4)
C15 H15 0.9300
C16 C17 1.385(4)
C16 C19 1.520(4)
C17 C18 1.375(3)
C17 H17 0.9300
C18 H18 0.9300
C19 H19A 0.9600
C19 H19B 0.9600
C19 H19C 0.9600
C20 C25 1.391(4)
C20 C21 1.395(4)
C21 C22 1.389(5)
C21 H21 0.9300
C22 C23 1.377(5)
C22 H22 0.9300
C23 C24 1.372(4)
C23 H23 0.9300
C24 C25 1.392(4)
C24 H24 0.9300
C25 C26 1.448(4)
C26 C27 1.385(3)
C26 C31 1.401(3)
C27 C28 1.371(4)
C27 H27 0.9300
C28 C29 1.383(4)
C28 H28 0.9300
C29 C30 1.389(3)
C29 H29 0.9300
C30 C31 1.381(3)
C30 H30 0.9300
C32 C37 1.383(4)
C32 C33 1.389(4)
C33 C34 1.375(4)
C33 H33 0.9300
C34 C35 1.370(5)
C34 H34 0.9300
C35 C36 1.379(5)
C35 C38 1.508(4)
C36 C37 1.380(4)
C36 H36 0.9300
C37 H37 0.9300
C38 H38A 0.9600
C38 H38B 0.9600
C38 H38C 0.9600

loop_
_geom_hbond_atom_site_label_D
_geom_hbond_atom_site_label_H
_geom_hbond_atom_site_label_A
_geom_hbond_site_symmetry_A
_geom_hbond_distance_DH
_geom_hbond_distance_HA
_geom_hbond_distance_DA
_geom_hbond_angle_DHA
_geom_hbond_publ_flag
C29 H29 O1 1_555 0.93 2.55 3.448(4) 163 yes

loop_
_geom_torsion_atom_site_label_1
_geom_torsion_atom_site_label_2
_geom_torsion_atom_site_label_3
_geom_torsion_atom_site_label_4
_geom_torsion
O1 S1 N1 C12 -165.59(17)
O2 S1 N1 C12 -36.3(2)
C13 S1 N1 C12 79.33(19)
O1 S1 N1 C1 33.0(2)
O2 S1 N1 C1 162.26(18)
C13 S1 N1 C1 -82.1(2)
O3 S2 N2 C31 -46.0(2)
O4 S2 N2 C31 -175.36(18)
C32 S2 N2 C31 69.1(2)
O3 S2 N2 C20 161.60(18)
O4 S2 N2 C20 32.2(2)
C32 S2 N2 C20 -83.4(2)
C12 N1 C1 C2 -178.8(2)
S1 N1 C1 C2 -14.8(3)
C12 N1 C1 C6 2.8(2)
S1 N1 C1 C6 166.91(16)
C6 C1 C2 C3 1.1(3)
N1 C1 C2 C3 -177.0(2)
C1 C2 C3 C4 -0.1(4)
C2 C3 C4 C5 -0.6(4)
C3 C4 C5 C6 0.4(4)
C4 C5 C6 C1 0.5(4)
C4 C5 C6 C7 -179.8(2)
C2 C1 C6 C5 -1.3(4)
N1 C1 C6 C5 177.2(2)
C2 C1 C6 C7 178.9(2)
N1 C1 C6 C7 -2.6(2)
C5 C6 C7 C12 -178.4(3)
C1 C6 C7 C12 1.3(3)
C5 C6 C7 C8 0.5(4)
C1 C6 C7 C8 -179.8(3)
C12 C7 C8 C9 0.9(4)
C6 C7 C8 C9 -177.9(3)
C7 C8 C9 C10 -0.6(4)
C8 C9 C10 C11 -0.3(5)
C9 C10 C11 C12 0.9(4)
C10 C11 C12 C7 -0.6(3)
C10 C11 C12 N1 177.3(2)
C8 C7 C12 C11 -0.2(3)
C6 C7 C12 C11 178.8(2)
C8 C7 C12 N1 -178.6(2)
C6 C7 C12 N1 0.5(2)
C1 N1 C12 C11 179.8(2)
S1 N1 C12 C11 15.7(3)
C1 N1 C12 C7 -2.0(2)
S1 N1 C12 C7 -166.12(16)
O1 S1 C13 C14 -22.5(2)
O2 S1 C13 C14 -155.24(18)
N1 S1 C13 C14 91.08(19)
O1 S1 C13 C18 157.31(19)
O2 S1 C13 C18 24.6(2)
N1 S1 C13 C18 -89.1(2)
C18 C13 C14 C15 -1.3(3)
S1 C13 C14 C15 178.49(18)
C13 C14 C15 C16 0.7(4)
C14 C15 C16 C17 0.4(4)
C14 C15 C16 C19 -179.8(3)
C15 C16 C17 C18 -0.9(4)
C19 C16 C17 C18 179.3(3)
C16 C17 C18 C13 0.3(4)
C14 C13 C18 C17 0.9(4)
S1 C13 C18 C17 -179.0(2)
C31 N2 C20 C25 3.3(2)
S2 N2 C20 C25 159.22(17)
C31 N2 C20 C21 -178.4(2)
S2 N2 C20 C21 -22.5(3)
C25 C20 C21 C22 -0.4(4)
N2 C20 C21 C22 -178.4(2)
C20 C21 C22 C23 0.1(4)
C21 C22 C23 C24 0.2(5)
C22 C23 C24 C25 -0.1(5)
C21 C20 C25 C24 0.4(4)
N2 C20 C25 C24 178.9(2)
C21 C20 C25 C26 179.9(2)
N2 C20 C25 C26 -1.7(3)
C23 C24 C25 C20 -0.2(4)
C23 C24 C25 C26 -179.4(3)
C20 C25 C26 C27 -180.0(3)
C24 C25 C26 C27 -0.6(5)
C20 C25 C26 C31 -0.6(3)
C24 C25 C26 C31 178.8(3)
C31 C26 C27 C28 -2.0(4)
C25 C26 C27 C28 177.3(3)
C26 C27 C28 C29 0.8(4)
C27 C28 C29 C30 1.0(4)
C28 C29 C30 C31 -1.5(4)
C29 C30 C31 C26 0.2(4)
C29 C30 C31 N2 179.5(2)
C27 C26 C31 C30 1.5(4)
C25 C26 C31 C30 -177.9(2)
C27 C26 C31 N2 -177.9(2)
C25 C26 C31 N2 2.7(3)
C20 N2 C31 C30 177.0(2)
S2 N2 C31 C30 20.2(3)
C20 N2 C31 C26 -3.7(2)
S2 N2 C31 C26 -160.48(17)
O3 S2 C32 C37 -163.0(2)
O4 S2 C32 C37 -29.6(2)
N2 S2 C32 C37 83.6(2)
O3 S2 C32 C33 19.1(2)
O4 S2 C32 C33 152.5(2)
N2 S2 C32 C33 -94.3(2)
C37 C32 C33 C34 -0.6(4)
S2 C32 C33 C34 177.27(19)
C32 C33 C34 C35 0.4(4)
C33 C34 C35 C36 0.3(5)
C33 C34 C35 C38 -179.1(3)
C34 C35 C36 C37 -0.8(5)
C38 C35 C36 C37 178.6(3)
C35 C36 C37 C32 0.6(5)
C33 C32 C37 C36 0.1(4)
S2 C32 C37 C36 -177.8(2)

loop_
_cod_related_entry_id
_cod_related_entry_database
_cod_related_entry_code
1 ChemSpider 9998059
